data_2200916
loop_
_publ_author_name
'Grossie, David A.'
'Feld, William A.'
'Reinhardt, Bruce A.'
'Bernal, David'
'Dyar, Heather'
'Khan, Ilyas'
'Koussa, Jack'
'Krall, Holly'
'Kuhr, Ida'
'Sawyer, Jim'

_publ_section_title
;
 Diethyl 2-oxo-4,5-diphenylcyclopentane-1,3-dicarboxylate
;
_journal_issue 1
_journal_name_full 'Acta Crystallographica Section E'
_journal_page_first o8
_journal_page_last o9
_journal_paper_doi 10.1107/S1600536801020323
_journal_volume 58
_journal_year 2002
_chemical_formula_iupac 'C23 H20 O5'
_chemical_formula_moiety 'C23 H20 O5'
_chemical_formula_sum 'C23 H20 O5'
_chemical_formula_weight 376.39
_chemical_name_systematic
;
2,5-Dicarboethoxy-3,4-diphenylcyclopentadienone
;
_space_group_IT_number 14
_symmetry_cell_setting monoclinic
_symmetry_space_group_name_Hall '-P 2ybc'
_symmetry_space_group_name_H-M 'P 1 21/c 1'
_atom_sites_solution_hydrogens geom
_atom_sites_solution_primary direct
_atom_sites_solution_secondary difmap
_audit_creation_method SHELXL-97
_cell_angle_alpha 90.00
_cell_angle_beta 115.02(2)
_cell_angle_gamma 90.00
_cell_formula_units_Z 4
_cell_length_a 10.697(3)
_cell_length_b 18.228(4)
_cell_length_c 11.202(2)
_cell_measurement_reflns_used 25
_cell_measurement_temperature 293(2)
_cell_measurement_theta_max 12.62
_cell_measurement_theta_min 2.98
_cell_volume 1979.3(9)
_computing_cell_refinement 'CAD-4 Software'
_computing_data_collection 'CAD-4 Software (Enraf-Nonius, 1989)'
_computing_data_reduction 'XCAD (McArdle, 1995)'
_computing_molecular_graphics 'ORTEX (McArdle, 1995)'
_computing_publication_material 'OSCAIL (McArdle, 1995)'
_computing_structure_refinement 'SHELXL97 (Sheldrick, 1997)'
_computing_structure_solution 'SHELXS97 (Sheldrick, 1997)'
_diffrn_ambient_temperature 293(2)
_diffrn_measured_fraction_theta_full .995
_diffrn_measured_fraction_theta_max .995
_diffrn_measurement_device_type 'Enraf-Nonius CAD-4'
_diffrn_measurement_method \w/2\q
_diffrn_radiation_monochromator graphite
_diffrn_radiation_source 'fine-focus sealed tube'
_diffrn_radiation_type MoK\a
_diffrn_radiation_wavelength .71069
_diffrn_reflns_av_R_equivalents .016
_diffrn_reflns_av_sigmaI/netI .060
_diffrn_reflns_limit_h_max 13
_diffrn_reflns_limit_h_min -15
_diffrn_reflns_limit_k_max 25
_diffrn_reflns_limit_k_min -6
_diffrn_reflns_limit_l_max 15
_diffrn_reflns_limit_l_min -2
_diffrn_reflns_number 6973
_diffrn_reflns_theta_full 30.03
_diffrn_reflns_theta_max 30.03
_diffrn_reflns_theta_min 2.10
_diffrn_standards_decay_% .95
_diffrn_standards_interval_time 120
_diffrn_standards_number 3
_exptl_absorpt_coefficient_mu .089
_exptl_absorpt_correction_type none
_exptl_crystal_colour orange
_exptl_crystal_density_diffrn 1.263
_exptl_crystal_density_method 'not measured'
_exptl_crystal_description 'trigonal prism'
_exptl_crystal_F_000 792
_exptl_crystal_size_max .40
_exptl_crystal_size_mid .35
_exptl_crystal_size_min .30
_refine_diff_density_max .40
_refine_diff_density_min -.30
_refine_ls_extinction_coef .009(2)
_refine_ls_extinction_expression Fc^*^=kFc[1+0.001xFc^2^\l^3^/sin(2\q)]^-1/4^
_refine_ls_extinction_method SHELXL97
_refine_ls_goodness_of_fit_ref .983
_refine_ls_hydrogen_treatment constr
_refine_ls_matrix_type full
_refine_ls_number_parameters 254
_refine_ls_number_reflns 5758
_refine_ls_number_restraints 0
_refine_ls_restrained_S_all .983
_refine_ls_R_factor_all .130
_refine_ls_R_factor_gt .064
_refine_ls_shift/su_max .001
_refine_ls_shift/su_mean .001
_refine_ls_structure_factor_coef Fsqd
_refine_ls_weighting_details 'calc w = 1/[\s^2^(Fo^2^)+(0.1220P)^2^] where P = (Fo^2^+2Fc^2^)/3'
_refine_ls_weighting_scheme calc
_refine_ls_wR_factor_gt .198
_refine_ls_wR_factor_ref .219
_reflns_number_gt 2719
_reflns_number_total 5758
_reflns_threshold_expression I>2\s(I)
_cod_data_source_file na6111.cif
_cod_data_source_block I
_cod_original_cell_volume 1979.2(9)
_cod_original_sg_symbol_H-M 'P 21/c'
_cod_database_code 2200916
_cod_database_fobs_code 2200916

loop_
_symmetry_equiv_pos_as_xyz
'x, y, z'
'x, -y+1/2, z+1/2'
'-x, -y, -z'
'-x, y-1/2, -z-1/2'

loop_
_atom_site_label
_atom_site_fract_x
_atom_site_fract_y
_atom_site_fract_z
_atom_site_U_iso_or_equiv
_atom_site_adp_type
_atom_site_calc_flag
_atom_site_refinement_flags
_atom_site_occupancy
_atom_site_disorder_assembly
_atom_site_disorder_group
_atom_site_type_symbol
O1 .75673(18) .89668(8) .53580(15) .0702(5) Uani d . 1 . . O
O21 .9292(2) .83882(11) .82297(17) .0969(7) Uani d . 1 . . O
O51 .5134(2) .81968(12) .18481(16) .0958(7) Uani d . 1 . . O
O21A 1.05064(18) .75724(12) .77260(19) .0955(7) Uani d . 1 . . O
O51A .44631(19) .86856(10) .32745(15) .0814(5) Uani d . 1 . . O
C1 .7381(2) .83118(11) .52632(18) .0520(5) Uani d . 1 . . C
C2 .8206(2) .77374(10) .62324(17) .0503(5) Uani d . 1 . . C
C3 .77219(19) .70738(10) .57229(17) .0450(4) Uani d . 1 . . C
C4 .65171(18) .71815(10) .43731(16) .0451(4) Uani d . 1 . . C
C5 .6335(2) .79020(10) .41181(18) .0507(4) Uani d . 1 . . C
C21 .9370(2) .79372(12) .7496(2) .0596(5) Uani d . 1 . . C
C22 1.1716(4) .7711(3) .8975(4) .1250(14) Uani d . 1 . . C
H22A 1.2551 .7611 .8864 .162 Uiso calc R 1 . . H
H22B 1.1730 .8224 .9212 .162 Uiso calc R 1 . . H
C23 1.1692(6) .7274(3) .9988(6) .217(4) Uani d . 1 . . C
H23A 1.2487 .7378 1.0791 .325 Uiso calc R 1 . . H
H23B 1.1701 .6766 .9765 .325 Uiso calc R 1 . . H
H23C 1.0870 .7376 1.0105 .325 Uiso calc R 1 . . H
C31 .82355(18) .63537(10) .63091(17) .0457(4) Uani d . 1 . . C
C32 .8567(2) .62374(12) .76381(19) .0566(5) Uani d . 1 . . C
H32 .8428 .6610 .8137 .074 Uiso calc R 1 . . H
C33 .9104(2) .55692(14) .8220(2) .0698(6) Uani d . 1 . . C
H33 .9319 .5493 .9106 .091 Uiso calc R 1 . . H
C34 .9316(3) .50236(13) .7494(3) .0719(7) Uani d . 1 . . C
H34 .9685 .4578 .7893 .093 Uiso calc R 1 . . H
C35 .8990(2) .51246(11) .6179(2) .0637(6) Uani d . 1 . . C
H35 .9134 .4749 .5690 .083 Uiso calc R 1 . . H
C36 .8444(2) .57904(10) .5584(2) .0539(5) Uani d . 1 . . C
H36 .8217 .5858 .4693 .070 Uiso calc R 1 . . H
C41 .56613(19) .65799(10) .35568(16) .0471(4) Uani d . 1 . . C
C42 .5056(2) .60732(12) .40744(19) .0574(5) Uani d . 1 . . C
H42 .5224 .6099 .4959 .075 Uiso calc R 1 . . H
C43 .4208(2) .55328(13) .3285(2) .0703(6) Uani d . 1 . . C
H43 .3793 .5201 .3636 .091 Uiso calc R 1 . . H
C44 .3971(3) .54810(15) .1986(2) .0772(7) Uani d . 1 . . C
H44 .3387 .5119 .1456 .100 Uiso calc R 1 . . H
C45 .4595(3) .59618(15) .1467(2) .0773(7) Uani d . 1 . . C
H45 .4458 .5916 .0594 .101 Uiso calc R 1 . . H
C46 .5428(2) .65138(12) .22429(18) .0618(6) Uani d . 1 . . C
H46 .5836 .6844 .1883 .080 Uiso calc R 1 . . H
C51 .5264(2) .82703(11) .29502(19) .0566(5) Uani d . 1 . . C
C52 .3375(3) .90908(18) .2210(3) .0922(9) Uani d . 1 . . C
H52A .3774 .9392 .1747 .120 Uiso calc R 1 . . H
H52B .2731 .8751 .1585 .120 Uiso calc R 1 . . H
C53 .2662(4) .9550(2) .2784(3) .1231(13) Uani d . 1 . . C
H53A .1944 .9820 .2099 .185 Uiso calc R 1 . . H
H53B .3305 .9887 .3396 .185 Uiso calc R 1 . . H
H53C .2265 .9248 .3236 .185 Uiso calc R 1 . . H

loop_
_atom_site_aniso_label
_atom_site_aniso_U_11
_atom_site_aniso_U_22
_atom_site_aniso_U_33
_atom_site_aniso_U_12
_atom_site_aniso_U_13
_atom_site_aniso_U_23
O1 .0928(12) .0439(8) .0624(9) -.0065(7) .0217(8) .0000(6)
O21 .1056(15) .0908(13) .0645(10) .0102(11) .0072(10) -.0316(10)
O51 .1232(17) .1125(15) .0516(9) .0380(13) .0370(10) .0252(9)
O21A .0559(9) .1252(17) .0797(12) -.0046(10) .0038(8) -.0377(11)
O51A .0874(12) .0984(13) .0474(8) .0409(10) .0179(8) .0163(8)
C1 .0614(12) .0478(11) .0443(9) -.0018(9) .0199(9) -.0003(8)
C2 .0548(11) .0485(10) .0416(9) -.0037(8) .0145(8) -.0024(8)
C3 .0474(9) .0477(10) .0368(8) .0000(8) .0146(7) -.0006(7)
C4 .0471(10) .0468(10) .0370(8) -.0029(8) .0133(7) .0009(7)
C5 .0567(11) .0488(10) .0406(9) .0006(9) .0149(8) .0031(7)
C21 .0638(13) .0534(12) .0492(10) -.0075(10) .0118(9) -.0082(9)
C22 .0789(19) .164(4) .085(2) -.007(2) -.0116(17) -.039(2)
C23 .182(5) .157(4) .152(4) .011(4) -.083(4) -.014(4)
C31 .0416(9) .0455(10) .0425(9) -.0022(7) .0106(7) .0020(7)
C32 .0560(12) .0613(12) .0446(10) .0051(9) .0135(8) .0049(8)
C33 .0707(14) .0759(15) .0533(12) .0115(12) .0171(11) .0195(11)
C34 .0639(14) .0606(14) .0787(15) .0135(11) .0179(12) .0218(11)
C35 .0621(13) .0515(12) .0729(14) .0074(10) .0241(11) -.0002(10)
C36 .0548(11) .0521(11) .0501(10) .0009(9) .0175(9) -.0018(8)
C41 .0452(9) .0506(10) .0376(8) -.0007(8) .0099(7) -.0017(7)
C42 .0618(12) .0622(12) .0457(10) -.0088(10) .0202(9) -.0018(9)
C43 .0679(14) .0638(14) .0723(14) -.0179(11) .0228(12) -.0032(11)
C44 .0749(16) .0743(16) .0626(14) -.0215(13) .0098(12) -.0169(12)
C45 .0868(17) .0838(17) .0431(10) -.0100(14) .0097(11) -.0118(11)
C46 .0704(14) .0690(13) .0410(9) -.0108(11) .0186(9) -.0038(9)
C51 .0659(13) .0523(11) .0426(9) .0015(10) .0141(9) .0067(8)
C52 .0868(18) .102(2) .0631(14) .0373(16) .0077(13) .0232(14)
C53 .103(3) .154(3) .110(2) .067(2) .042(2) .056(2)

loop_
_atom_type_symbol
_atom_type_description
_atom_type_scat_dispersion_real
_atom_type_scat_dispersion_imag
_atom_type_scat_source
C C .0033 .0016 'International Tables Vol C Tables 4.2.6.8 and 6.1.1.4'
H H .0000 .0000 'International Tables Vol C Tables 4.2.6.8 and 6.1.1.4'
O O .0106 .0060 'International Tables Vol C Tables 4.2.6.8 and 6.1.1.4'

loop_
_geom_angle_atom_site_label_1
_geom_angle_atom_site_label_2
_geom_angle_atom_site_label_3
_geom_angle
_geom_angle_publ_flag
C21 O21A C22 117.9(2) yes
C51 O51A C52 117.05(19) yes
O1 C1 C5 127.19(18) yes
O1 C1 C2 127.04(18) yes
C5 C1 C2 105.67(15) yes
C3 C2 C21 130.07(17) yes
C3 C2 C1 108.55(16) yes
C21 C2 C1 121.34(17) yes
C2 C3 C31 127.68(16) yes
C2 C3 C4 108.45(15) yes
C31 C3 C4 123.87(15) yes
C5 C4 C41 126.93(17) yes
C5 C4 C3 108.81(15) yes
C41 C4 C3 124.14(16) yes
C4 C5 C51 128.24(17) yes
C4 C5 C1 108.51(16) yes
C51 C5 C1 123.20(16) yes
O21 C21 O21A 123.0(2) yes
O21 C21 C2 123.6(2) yes
O21A C21 C2 113.45(18) yes
C23 C22 O21A 111.3(4) yes
C23 C22 H22A 109.4 no
O21A C22 H22A 109.4 no
C23 C22 H22B 109.4 no
O21A C22 H22B 109.4 no
H22A C22 H22B 108.0 no
C22 C23 H23A 109.5 no
C22 C23 H23B 109.5 no
H23A C23 H23B 109.5 no
C22 C23 H23C 109.5 no
H23A C23 H23C 109.5 no
H23B C23 H23C 109.5 no
C36 C31 C32 118.87(18) no
C36 C31 C3 121.59(16) no
C32 C31 C3 119.51(17) no
C33 C32 C31 120.3(2) no
C33 C32 H32 119.9 no
C31 C32 H32 119.9 no
C34 C33 C32 120.0(2) no
C34 C33 H33 120.0 no
C32 C33 H33 120.0 no
C33 C34 C35 120.7(2) no
C33 C34 H34 119.6 no
C35 C34 H34 119.6 no
C34 C35 C36 119.7(2) no
C34 C35 H35 120.1 no
C36 C35 H35 120.1 no
C31 C36 C35 120.38(19) no
C31 C36 H36 119.8 no
C35 C36 H36 119.8 no
C42 C41 C46 118.55(18) no
C42 C41 C4 120.89(16) no
C46 C41 C4 120.55(18) no
C43 C42 C41 120.32(19) no
C43 C42 H42 119.8 no
C41 C42 H42 119.8 no
C44 C43 C42 120.4(2) no
C44 C43 H43 119.8 no
C42 C43 H43 119.8 no
C43 C44 C45 120.1(2) no
C43 C44 H44 119.9 no
C45 C44 H44 119.9 no
C44 C45 C46 119.9(2) no
C44 C45 H45 120.0 no
C46 C45 H45 120.0 no
C45 C46 C41 120.6(2) no
C45 C46 H46 119.7 no
C41 C46 H46 119.7 no
O51 C51 O51A 123.5(2) yes
O51 C51 C5 124.8(2) yes
O51A C51 C5 111.68(17) yes
C53 C52 O51A 108.4(2) yes
C53 C52 H52A 110.0 no
O51A C52 H52A 110.0 no
C53 C52 H52B 110.0 no
O51A C52 H52B 110.0 no
H52A C52 H52B 108.4 no
C52 C53 H53A 109.5 no
C52 C53 H53B 109.5 no
H53A C53 H53B 109.5 no
C52 C53 H53C 109.5 no
H53A C53 H53C 109.5 no
H53B C53 H53C 109.5 no

loop_
_geom_bond_atom_site_label_1
_geom_bond_atom_site_label_2
_geom_bond_site_symmetry_2
_geom_bond_distance
_geom_bond_publ_flag
O1 C1 . 1.208(2) yes
O21 C21 . 1.191(3) yes
O51 C51 . 1.190(2) yes
O21A C21 . 1.312(3) yes
O21A C22 . 1.472(3) yes
O51A C51 . 1.305(3) yes
O51A C52 . 1.466(3) yes
C1 C5 . 1.497(3) yes
C1 C2 . 1.498(3) yes
C2 C3 . 1.344(3) yes
C2 C21 . 1.482(3) yes
C3 C31 . 1.466(3) yes
C3 C4 . 1.529(2) yes
C4 C5 . 1.341(3) yes
C4 C41 . 1.473(2) yes
C5 C51 . 1.486(3) yes
C22 C23 . 1.396(8) yes
C22 H22A . .9700 no
C22 H22B . .9700 no
C23 H23A . .9600 no
C23 H23B . .9600 no
C23 H23C . .9600 no
C31 C36 . 1.385(3) no
C31 C32 . 1.393(3) no
C32 C33 . 1.386(3) no
C32 H32 . .9300 no
C33 C34 . 1.363(4) no
C33 H33 . .9300 no
C34 C35 . 1.376(4) no
C34 H34 . .9300 no
C35 C36 . 1.389(3) no
C35 H35 . .9300 no
C36 H36 . .9300 no
C41 C42 . 1.388(3) no
C41 C46 . 1.390(2) no
C42 C43 . 1.377(3) no
C42 H42 . .9300 no
C43 C44 . 1.371(3) no
C43 H43 . .9300 no
C44 C45 . 1.371(4) no
C44 H44 . .9300 no
C45 C46 . 1.381(3) no
C45 H45 . .9300 no
C46 H46 . .9300 no
C52 C53 . 1.453(4) yes
C52 H52A . .9700 no
C52 H52B . .9700 no
C53 H53A . .9600 no
C53 H53B . .9600 no
C53 H53C . .9600 no

loop_
_geom_torsion_atom_site_label_1
_geom_torsion_atom_site_label_2
_geom_torsion_atom_site_label_3
_geom_torsion_atom_site_label_4
_geom_torsion
_geom_torsion_publ_flag
O1 C1 C2 C3 -176.0(2) no
C5 C1 C2 C3 .6(2) no
O1 C1 C2 C21 2.2(3) no
C5 C1 C2 C21 178.81(19) no
C21 C2 C3 C31 .3(4) no
C1 C2 C3 C31 178.37(18) no
C21 C2 C3 C4 -178.8(2) no
C1 C2 C3 C4 -.7(2) no
C2 C3 C4 C5 .7(2) no
C31 C3 C4 C5 -178.46(17) no
C2 C3 C4 C41 -175.48(18) no
C31 C3 C4 C41 5.4(3) no
C41 C4 C5 C51 -1.8(4) no
C3 C4 C5 C51 -177.83(19) no
C41 C4 C5 C1 175.72(18) no
C3 C4 C5 C1 -.3(2) no
O1 C1 C5 C4 176.5(2) no
C2 C1 C5 C4 -.1(2) no
O1 C1 C5 C51 -5.9(4) yes
C2 C1 C5 C51 177.54(19) no
C22 O21A C21 O21 2.4(4) no
C22 O21A C21 C2 -178.1(3) yes
C3 C2 C21 O21 -132.6(3) yes
C1 C2 C21 O21 49.6(3) no
C3 C2 C21 O21A 47.9(3) no
C1 C2 C21 O21A -129.9(2) no
C21 O21A C22 C23 86.2(5) yes
C2 C3 C31 C36 -133.9(2) yes
C4 C3 C31 C36 45.1(3) no
C2 C3 C31 C32 43.9(3) no
C4 C3 C31 C32 -137.09(19) no
C36 C31 C32 C33 .3(3) no
C3 C31 C32 C33 -177.54(19) no
C31 C32 C33 C34 .4(3) no
C32 C33 C34 C35 -.7(4) no
C33 C34 C35 C36 .3(4) no
C32 C31 C36 C35 -.7(3) no
C3 C31 C36 C35 177.09(19) no
C34 C35 C36 C31 .4(3) no
C5 C4 C41 C42 -123.7(2) yes
C3 C4 C41 C42 51.8(3) no
C5 C4 C41 C46 55.4(3) no
C3 C4 C41 C46 -129.1(2) no
C46 C41 C42 C43 -2.1(3) no
C4 C41 C42 C43 177.1(2) no
C41 C42 C43 C44 1.2(4) no
C42 C43 C44 C45 .9(4) no
C43 C44 C45 C46 -2.1(4) no
C44 C45 C46 C41 1.2(4) no
C42 C41 C46 C45 .9(3) no
C4 C41 C46 C45 -178.2(2) no
C52 O51A C51 O51 -1.5(4) no
C52 O51A C51 C5 179.0(2) yes
C4 C5 C51 O51 -62.3(4) yes
C1 C5 C51 O51 120.6(3) no
C4 C5 C51 O51A 117.2(2) no
C1 C5 C51 O51A -59.9(3) no
C51 O51A C52 C53 -176.5(3) yes

loop_
_cod_related_entry_id
_cod_related_entry_database
_cod_related_entry_code
1 ChemSpider 13825444
